data_7251906
loop_
_publ_author_name
'Moustafa, Mohamed E.'
'Boyle, Paul D.'
'Puddephatt, Richard J.'

_publ_section_title
;
 Benzylidene insertion reactions in organoplatinum chemistry: mechanism
 and selectivity
;
_journal_issue 23
_journal_name_full 'RSC Advances'
_journal_page_first 20600
_journal_page_last 20608
_journal_paper_doi 10.1039/D6RA02340A
_journal_volume 16
_journal_year 2026
_chemical_absolute_configuration ad
_chemical_formula_sum 'C41 H54 Br2 N2 O2 Pt'
_chemical_formula_weight 961.77
_space_group_crystal_system orthorhombic
_space_group_IT_number 19
_space_group_name_Hall 'P 2ac 2ab'
_space_group_name_H-M_alt 'P 21 21 21'
_atom_sites_solution_hydrogens geom
_atom_sites_solution_primary dual
_atom_sites_solution_secondary difmap
_audit_block_doi 10.5517/ccdc.csd.cc29kq2p
_audit_creation_method SHELXL-2016/6
_audit_update_record
;
2022-01-03 deposited with the CCDC.	2026-04-15 downloaded from the CCDC.
;
_cell_angle_alpha 90
_cell_angle_beta 90
_cell_angle_gamma 90
_cell_formula_units_Z 4
_cell_length_a 11.129(3)
_cell_length_b 13.616(3)
_cell_length_c 26.345(6)
_cell_measurement_reflns_used 9939
_cell_measurement_temperature 110
_cell_measurement_theta_max 25.00
_cell_measurement_theta_min 2.82
_cell_volume 3992.1(17)
_computing_cell_refinement SAINT
_computing_data_collection Apex3
_computing_data_reduction SAINT
_computing_molecular_graphics Mercury
_computing_publication_material cif2tables.py
_computing_structure_refinement SHELXL
_computing_structure_solution SHELXT
_diffrn_ambient_temperature 110
_diffrn_detector 'CCD plate'
_diffrn_detector_type 'Bruker Apex2'
_diffrn_measured_fraction_theta_full 0.997
_diffrn_measured_fraction_theta_max 0.997
_diffrn_measurement_device '\k-geometry diffractometer'
_diffrn_measurement_device_type 'Bruker Kappa Axis Apex2'
_diffrn_measurement_method 'phi and omega scans'
_diffrn_radiation_type MoK\a
_diffrn_radiation_wavelength 0.71073
_diffrn_reflns_av_unetI/netI 0.0947
_diffrn_reflns_Laue_measured_fraction_full 0.997
_diffrn_reflns_Laue_measured_fraction_max 0.997
_diffrn_reflns_limit_h_max 13
_diffrn_reflns_limit_h_min -13
_diffrn_reflns_limit_k_max 16
_diffrn_reflns_limit_k_min -16
_diffrn_reflns_limit_l_max 31
_diffrn_reflns_limit_l_min -31
_diffrn_reflns_number 28593
_diffrn_reflns_point_group_measured_fraction_full 0.997
_diffrn_reflns_point_group_measured_fraction_max 0.997
_diffrn_reflns_theta_full 25.046
_diffrn_reflns_theta_max 25.046
_diffrn_reflns_theta_min 2.760
_diffrn_source 'sealed tube'
_exptl_absorpt_coefficient_mu 5.552
_exptl_absorpt_correction_T_max 0.745161
_exptl_absorpt_correction_T_min 0.500584
_exptl_absorpt_correction_type multi-scan
_exptl_absorpt_process_details TWINABS
_exptl_crystal_colour yellow
_exptl_crystal_density_diffrn 1.600
_exptl_crystal_description prism
_exptl_crystal_F_000 1912
_exptl_crystal_recrystallization_method 'Re-crystallisation from solvent: acetone'
_exptl_crystal_size_max 0.107
_exptl_crystal_size_mid 0.086
_exptl_crystal_size_min 0.040
_refine_diff_density_max 1.606
_refine_diff_density_min -0.773
_refine_diff_density_rms 0.137
_refine_ls_abs_structure_details
;
 Classical Flack method preferred over Parsons because s.u. lower.
;
_refine_ls_abs_structure_Flack -0.019(5)
_refine_ls_extinction_method none
_refine_ls_goodness_of_fit_ref 1.008
_refine_ls_hydrogen_treatment constr
_refine_ls_matrix_type full
_refine_ls_number_parameters 447
_refine_ls_number_reflns 28593
_refine_ls_number_restraints 421
_refine_ls_restrained_S_all 1.002
_refine_ls_R_factor_all 0.0725
_refine_ls_R_factor_gt 0.0510
_refine_ls_shift/su_max 0.001
_refine_ls_shift/su_mean 0.000
_refine_ls_structure_factor_coef Fsqd
_refine_ls_weighting_details 'w=1/[\s^2^(Fo^2^)+(0.0543P)^2^] where P=(Fo^2^+2Fc^2^)/3'
_refine_ls_weighting_scheme calc
_refine_ls_wR_factor_gt 0.1010
_refine_ls_wR_factor_ref 0.1095
_reflns_Friedel_coverage 0.781
_reflns_Friedel_fraction_full 0.997
_reflns_Friedel_fraction_max 0.997
_reflns_number_gt 23170
_reflns_number_total 28593
_reflns_threshold_expression 'I > 2\s(I)'
_cod_data_source_file d6ra02340a3.cif
_cod_data_source_block complex_3
_cod_original_cell_volume 3992.0(17)
_cod_database_code 7251906
_shelx_shelxl_version_number 2016/6
_shelx_space_group_comment
;
The symmetry employed for this shelxl refinement is uniquely defined
by the following loop, which should always be used as a source of
symmetry information in preference to the above space-group names.
They are only intended as comments.
;
_shelx_estimated_absorpt_t_min 0.588
_shelx_estimated_absorpt_t_max 0.808

loop_
_space_group_symop_operation_xyz
'x, y, z'
'-x+1/2, -y, z+1/2'
'-x, y+1/2, -z+1/2'
'x+1/2, -y+1/2, -z'

loop_
_atom_site_label
_atom_site_type_symbol
_atom_site_fract_x
_atom_site_fract_y
_atom_site_fract_z
_atom_site_U_iso_or_equiv
_atom_site_adp_type
_atom_site_occupancy
_atom_site_site_symmetry_order
_atom_site_calc_flag
_atom_site_refinement_flags_posn
_atom_site_refinement_flags_adp
_atom_site_refinement_flags_occupancy
_atom_site_disorder_assembly
_atom_site_disorder_group
Pt1 Pt 0.11974(4) 0.50275(4) 0.28774(2) 0.01303(15) Uani 1 1 d . U . . .
Br1 Br -0.09308(12) 0.48024(9) 0.24852(5) 0.0221(3) Uani 1 1 d . . . . .
Br2 Br 0.07855(15) 0.38271(10) 0.35443(6) 0.0210(4) Uani 1 1 d . . . . .
N1 N 0.1809(11) 0.3954(8) 0.2334(4) 0.011(3) Uani 1 1 d . . . . .
N2 N 0.1677(12) 0.5895(8) 0.2274(4) 0.016(3) Uani 1 1 d . . . . .
C1 C 0.0492(13) 0.6106(10) 0.3347(5) 0.018(3) Uani 1 1 d . U . . .
H1A H 0.009241 0.658656 0.312150 0.021 Uiso 1 1 calc R U . . .
H1B H -0.015307 0.578651 0.354628 0.021 Uiso 1 1 calc R U . . .
C2 C 0.1240(14) 0.6711(9) 0.3729(5) 0.018(3) Uani 1 1 d . . . . .
C3 C 0.1887(14) 0.7581(10) 0.3487(6) 0.023(4) Uani 1 1 d . . . . .
H3A H 0.130090 0.799879 0.331202 0.035 Uiso 1 1 calc R U . . .
H3B H 0.248008 0.733996 0.324174 0.035 Uiso 1 1 calc R U . . .
H3C H 0.229415 0.796271 0.375089 0.035 Uiso 1 1 calc R U . . .
C4 C 0.0278(14) 0.7165(11) 0.4082(5) 0.024(4) Uani 1 1 d . . . . .
H4A H -0.029339 0.754746 0.387926 0.036 Uiso 1 1 calc R U . . .
H4B H 0.066802 0.759518 0.433032 0.036 Uiso 1 1 calc R U . . .
H4C H -0.015145 0.663899 0.425998 0.036 Uiso 1 1 calc R U . . .
C5 C 0.2140(13) 0.6060(10) 0.4019(5) 0.016(3) Uani 1 1 d . . . . .
C6 C 0.2913(13) 0.5416(9) 0.3761(5) 0.015(3) Uani 1 1 d . U . . .
C7 C 0.3741(12) 0.4869(9) 0.4040(5) 0.017(3) Uani 1 1 d . . . . .
H7 H 0.425722 0.442689 0.386635 0.021 Uiso 1 1 calc R U . . .
C8 C 0.3834(12) 0.4949(11) 0.4564(5) 0.022(3) Uani 1 1 d . . . . .
H8 H 0.441160 0.457568 0.474634 0.027 Uiso 1 1 calc R U . . .
C9 C 0.3063(15) 0.5590(11) 0.4817(6) 0.028(4) Uani 1 1 d . . . . .
H9 H 0.310301 0.565698 0.517529 0.033 Uiso 1 1 calc R U . . .
C10 C 0.2242(14) 0.6125(11) 0.4541(5) 0.022(3) Uani 1 1 d . . . . .
H10 H 0.172098 0.655952 0.471695 0.027 Uiso 1 1 calc R U . . .
C11 C 0.2899(13) 0.5379(10) 0.3188(5) 0.016(3) Uani 1 1 d . U . . .
H11 H 0.304636 0.607352 0.308021 0.019 Uiso 1 1 calc R U . . .
C12 C 0.3883(11) 0.4800(9) 0.2934(5) 0.017(3) Uani 1 1 d . U . . .
C13 C 0.4683(13) 0.5286(11) 0.2617(5) 0.024(4) Uani 1 1 d . . . . .
H13 H 0.457422 0.596802 0.255673 0.029 Uiso 1 1 calc R U . . .
C14 C 0.5634(14) 0.4807(13) 0.2385(6) 0.037(4) Uani 1 1 d . . . . .
H14 H 0.617862 0.515919 0.217511 0.044 Uiso 1 1 calc R U . . .
C15 C 0.5782(14) 0.3807(13) 0.2464(6) 0.037(4) Uani 1 1 d . . . . .
H15 H 0.643905 0.347104 0.231229 0.045 Uiso 1 1 calc R U . . .
C16 C 0.4973(15) 0.3303(12) 0.2762(6) 0.035(4) Uani 1 1 d . . . . .
H16 H 0.506108 0.261388 0.280445 0.042 Uiso 1 1 calc R U . . .
C17 C 0.4032(13) 0.3784(10) 0.3001(5) 0.021(3) Uani 1 1 d . . . . .
H17 H 0.348987 0.342785 0.320973 0.025 Uiso 1 1 calc R U . . .
C18 C 0.1785(14) 0.2976(9) 0.2377(6) 0.017(3) Uani 1 1 d . . . . .
H18 H 0.140267 0.269453 0.266467 0.020 Uiso 1 1 calc R U . . .
C19 C 0.2290(13) 0.2356(9) 0.2021(5) 0.014(3) Uani 1 1 d . . . . .
H19 H 0.223622 0.166346 0.206046 0.017 Uiso 1 1 calc R U . . .
C20 C 0.2886(13) 0.2760(10) 0.1599(5) 0.012(3) Uani 1 1 d . . . . .
C21 C 0.2885(13) 0.3775(10) 0.1561(5) 0.013(3) Uani 1 1 d . . . . .
H21 H 0.326325 0.407811 0.127784 0.015 Uiso 1 1 calc R U . . .
C22 C 0.2347(15) 0.4353(10) 0.1925(5) 0.013(3) Uani 1 1 d . . . . .
C23 C 0.2263(14) 0.5431(10) 0.1888(5) 0.012(3) Uani 1 1 d . . . . .
C24 C 0.2688(13) 0.5960(10) 0.1473(6) 0.016(3) Uani 1 1 d . . . . .
H24 H 0.309671 0.562362 0.120855 0.019 Uiso 1 1 calc R U . . .
C25 C 0.2528(13) 0.6974(10) 0.1437(6) 0.014(3) Uani 1 1 d . . . . .
C26 C 0.1906(14) 0.7418(10) 0.1834(5) 0.018(3) Uani 1 1 d . . . . .
H26 H 0.175778 0.810503 0.182428 0.021 Uiso 1 1 calc R U . . .
C27 C 0.1502(15) 0.6876(9) 0.2242(5) 0.019(4) Uani 1 1 d . . . . .
H27 H 0.108829 0.720153 0.250885 0.022 Uiso 1 1 calc R U . . .
C28 C 0.3548(13) 0.2135(9) 0.1208(5) 0.017(3) Uani 1 1 d . . . . .
C29 C 0.4904(13) 0.2282(10) 0.1294(6) 0.020(3) Uani 1 1 d . . . . .
H29A H 0.509454 0.298393 0.127741 0.030 Uiso 1 1 calc R U . . .
H29B H 0.535324 0.193112 0.103047 0.030 Uiso 1 1 calc R U . . .
H29C H 0.512644 0.202495 0.162835 0.030 Uiso 1 1 calc R U . . .
C30 C 0.3248(14) 0.1032(10) 0.1265(6) 0.022(3) Uani 1 1 d . . . . .
H30A H 0.346163 0.081120 0.160692 0.033 Uiso 1 1 calc R U . . .
H30B H 0.370559 0.065374 0.101383 0.033 Uiso 1 1 calc R U . . .
H30C H 0.238624 0.093095 0.120841 0.033 Uiso 1 1 calc R U . . .
C31 C 0.3212(15) 0.2468(10) 0.0673(6) 0.021(3) Uani 1 1 d . . . . .
H31A H 0.234677 0.237921 0.062034 0.031 Uiso 1 1 calc R U . . .
H31B H 0.365541 0.207605 0.042321 0.031 Uiso 1 1 calc R U . . .
H31C H 0.341758 0.316345 0.063071 0.031 Uiso 1 1 calc R U . . .
C32 C 0.2978(14) 0.7518(10) 0.0967(6) 0.020(3) Uani 1 1 d . . . . .
C33 C 0.4326(15) 0.7327(10) 0.0893(6) 0.026(4) Uani 1 1 d . . . . .
H33A H 0.459394 0.763884 0.057695 0.039 Uiso 1 1 calc R U . . .
H33B H 0.447047 0.661830 0.087373 0.039 Uiso 1 1 calc R U . . .
H33C H 0.477370 0.760333 0.117936 0.039 Uiso 1 1 calc R U . . .
C34 C 0.2272(15) 0.7155(11) 0.0501(6) 0.027(4) Uani 1 1 d . . . . .
H34A H 0.140930 0.723845 0.056112 0.040 Uiso 1 1 calc R U . . .
H34B H 0.244867 0.645953 0.044210 0.040 Uiso 1 1 calc R U . . .
H34C H 0.250972 0.753803 0.020203 0.040 Uiso 1 1 calc R U . . .
C35 C 0.2781(16) 0.8632(10) 0.1024(6) 0.027(4) Uani 1 1 d . . . . .
H35A H 0.321682 0.887034 0.132266 0.040 Uiso 1 1 calc R U . . .
H35B H 0.192113 0.876614 0.106472 0.040 Uiso 1 1 calc R U . . .
H35C H 0.307922 0.896843 0.072012 0.040 Uiso 1 1 calc R U . . .
O1S O 1.0372(10) 0.5211(7) 0.5656(4) 0.035(3) Uani 1 1 d . . . . .
C1S C 0.9674(14) 0.5199(10) 0.5305(6) 0.027(4) Uani 1 1 d . . . . .
C2S C 0.9786(17) 0.4480(12) 0.4877(6) 0.038(5) Uani 1 1 d . . . . .
H2S1 H 1.058278 0.417306 0.488730 0.058 Uiso 1 1 calc R U . . .
H2S2 H 0.968297 0.482322 0.455322 0.058 Uiso 1 1 calc R U . . .
H2S3 H 0.916703 0.397221 0.491105 0.058 Uiso 1 1 calc R U . . .
C3S C 0.8638(17) 0.5909(13) 0.5288(7) 0.046(5) Uani 1 1 d . . . . .
H3S1 H 0.845449 0.613488 0.563255 0.070 Uiso 1 1 calc R U . . .
H3S2 H 0.793173 0.558001 0.514470 0.070 Uiso 1 1 calc R U . . .
H3S3 H 0.885292 0.647257 0.507558 0.070 Uiso 1 1 calc R U . . .
O2S O 0.6560(16) 0.4056(12) 0.5357(6) 0.085(5) Uani 1 1 d . . . . .
C4S C 0.6463(17) 0.4037(13) 0.5807(7) 0.044(5) Uani 1 1 d . . . . .
C5S C 0.5375(18) 0.4407(18) 0.6058(8) 0.074(8) Uani 1 1 d . . . . .
H5S1 H 0.560119 0.486941 0.632648 0.111 Uiso 1 1 calc R U . . .
H5S2 H 0.493074 0.385587 0.620653 0.111 Uiso 1 1 calc R U . . .
H5S3 H 0.486668 0.474204 0.580841 0.111 Uiso 1 1 calc R U . . .
C6S C 0.743(2) 0.3695(19) 0.6147(10) 0.081(8) Uani 1 1 d . . . . .
H6S1 H 0.816288 0.357980 0.594843 0.122 Uiso 1 1 calc R U . . .
H6S2 H 0.718479 0.308286 0.631219 0.122 Uiso 1 1 calc R U . . .
H6S3 H 0.758974 0.419607 0.640552 0.122 Uiso 1 1 calc R U . . .

loop_
_atom_site_aniso_label
_atom_site_aniso_U_11
_atom_site_aniso_U_22
_atom_site_aniso_U_33
_atom_site_aniso_U_23
_atom_site_aniso_U_13
_atom_site_aniso_U_12
Pt1 0.0119(2) 0.0132(2) 0.0140(2) -0.0009(3) 0.0010(2) -0.0007(3)
Br1 0.0166(8) 0.0240(8) 0.0257(8) -0.0023(6) -0.0022(6) -0.0023(6)
Br2 0.0228(9) 0.0203(7) 0.0200(8) 0.0017(6) 0.0034(7) -0.0046(7)
N1 0.008(7) 0.015(5) 0.011(6) 0.000(4) 0.000(5) 0.001(5)
N2 0.017(8) 0.012(5) 0.019(7) 0.001(4) 0.000(5) -0.001(5)
C1 0.013(9) 0.017(7) 0.024(8) -0.002(6) 0.015(6) 0.001(6)
C2 0.018(8) 0.016(7) 0.019(8) -0.004(5) 0.003(6) 0.000(6)
C3 0.026(9) 0.017(7) 0.027(9) 0.003(6) -0.004(7) -0.002(7)
C4 0.023(9) 0.026(9) 0.023(9) -0.005(6) 0.000(7) 0.005(7)
C5 0.013(8) 0.014(7) 0.021(7) -0.001(6) 0.006(6) -0.004(6)
C6 0.016(8) 0.011(6) 0.019(7) 0.000(5) 0.001(5) -0.008(5)
C7 0.015(7) 0.013(7) 0.023(6) 0.001(5) 0.001(5) -0.005(7)
C8 0.023(7) 0.021(7) 0.022(6) 0.003(7) -0.002(5) -0.001(9)
C9 0.034(10) 0.031(9) 0.017(9) -0.004(6) -0.004(7) 0.000(7)
C10 0.025(9) 0.019(8) 0.023(8) -0.004(6) 0.002(6) 0.003(7)
C11 0.018(8) 0.012(7) 0.018(7) 0.000(5) 0.002(6) -0.002(5)
C12 0.011(6) 0.026(7) 0.013(7) -0.006(5) -0.007(5) 0.003(6)
C13 0.023(8) 0.036(9) 0.014(8) -0.011(6) -0.002(6) -0.005(6)
C14 0.025(8) 0.067(11) 0.018(8) -0.016(8) -0.001(6) 0.002(9)
C15 0.014(9) 0.063(10) 0.035(10) -0.020(9) -0.002(7) 0.012(8)
C16 0.030(10) 0.038(9) 0.036(11) -0.016(7) -0.007(7) 0.012(7)
C17 0.016(8) 0.030(7) 0.017(8) -0.007(6) -0.001(6) 0.007(7)
C18 0.018(9) 0.013(6) 0.020(8) 0.003(5) -0.001(6) 0.001(6)
C19 0.017(8) 0.004(6) 0.022(8) 0.000(5) -0.001(6) -0.005(6)
C20 0.008(8) 0.013(6) 0.016(8) 0.000(5) -0.006(5) -0.002(6)
C21 0.012(8) 0.013(6) 0.013(8) 0.003(5) 0.000(6) -0.003(6)
C22 0.014(9) 0.013(6) 0.011(7) 0.001(5) -0.004(6) 0.002(6)
C23 0.010(8) 0.016(6) 0.011(7) 0.000(5) -0.001(6) -0.002(6)
C24 0.020(9) 0.015(7) 0.012(8) -0.001(6) 0.000(6) 0.000(6)
C25 0.014(8) 0.012(6) 0.016(7) -0.002(5) -0.003(6) 0.002(6)
C26 0.025(10) 0.005(7) 0.022(8) -0.002(5) -0.002(7) -0.003(6)
C27 0.025(10) 0.011(6) 0.019(8) -0.001(5) 0.000(6) 0.003(6)
C28 0.018(8) 0.009(6) 0.023(8) -0.001(5) -0.001(6) 0.002(6)
C29 0.019(8) 0.017(8) 0.023(9) 0.000(6) 0.002(6) 0.005(7)
C30 0.017(9) 0.013(7) 0.035(10) 0.002(6) 0.003(7) 0.000(6)
C31 0.022(9) 0.017(7) 0.022(8) -0.002(6) -0.001(7) 0.002(7)
C32 0.025(9) 0.016(7) 0.020(8) 0.002(6) 0.003(7) 0.000(7)
C33 0.032(9) 0.017(8) 0.029(9) 0.007(6) 0.012(7) -0.003(7)
C34 0.035(10) 0.019(8) 0.026(9) 0.006(6) -0.005(7) -0.003(8)
C35 0.039(11) 0.014(7) 0.028(10) 0.007(6) 0.008(8) -0.001(7)
O1S 0.047(7) 0.025(7) 0.032(6) -0.002(5) -0.017(5) -0.002(5)
C1S 0.032(9) 0.021(9) 0.026(8) 0.007(6) 0.000(6) -0.009(7)
C2S 0.052(13) 0.038(10) 0.025(10) -0.006(7) -0.007(9) -0.006(9)
C3S 0.038(12) 0.056(12) 0.044(11) 0.005(9) -0.005(9) 0.017(10)
O2S 0.107(15) 0.097(12) 0.050(9) -0.004(9) 0.023(9) 0.024(11)
C4S 0.037(12) 0.051(11) 0.044(10) -0.003(9) 0.002(8) -0.010(9)
C5S 0.031(12) 0.13(2) 0.058(15) -0.030(14) 0.004(10) -0.006(12)
C6S 0.046(15) 0.100(19) 0.098(19) 0.033(16) -0.009(12) -0.010(14)

loop_
_atom_type_symbol
_atom_type_description
_atom_type_scat_dispersion_real
_atom_type_scat_dispersion_imag
_atom_type_scat_source
C C 0.0033 0.0016 'International Tables Vol C Tables 4.2.6.8 and 6.1.1.4'
H H 0.0000 0.0000 'International Tables Vol C Tables 4.2.6.8 and 6.1.1.4'
N N 0.0061 0.0033 'International Tables Vol C Tables 4.2.6.8 and 6.1.1.4'
Br Br -0.2901 2.4595 'International Tables Vol C Tables 4.2.6.8 and 6.1.1.4'
Pt Pt -1.7033 8.3905 'International Tables Vol C Tables 4.2.6.8 and 6.1.1.4'
O O 0.0106 0.0060 'International Tables Vol C Tables 4.2.6.8 and 6.1.1.4'

loop_
_citation_id
_citation_doi
_citation_year
1 10.1021/acs.organomet.5c00051 2025

loop_
_diffrn_orient_matrix_type
_diffrn_orient_matrix_UB_11
_diffrn_orient_matrix_UB_12
_diffrn_orient_matrix_UB_13
_diffrn_orient_matrix_UB_21
_diffrn_orient_matrix_UB_22
_diffrn_orient_matrix_UB_23
_diffrn_orient_matrix_UB_31
_diffrn_orient_matrix_UB_32
_diffrn_orient_matrix_UB_33
'Bruker .p4p convention for domain 1' -7.2397850e-02 -4.3492410e-02 -5.1115063e-04 -7.1110860e-03 6.2482185e-03 3.7701264e-02 -5.2751649e-02 5.8847934e-02 -4.3807295e-03
'Bruker .p4p convention for domain 2' -7.2212033e-02 4.3553654e-02 1.9058133e-03 -1.1780090e-02 -6.9101327e-03 -3.7460912e-02 -5.2167088e-02 -5.8728516e-02 5.8211074e-03
'Bruker .p4p convention for domain 3' -7.1472809e-02 4.4260509e-02 -2.4501977e-03 -5.3816912e-04 -8.3949929e-03 -3.7708875e-02 -5.4461926e-02 -5.8002077e-02 3.5881258e-03

loop_
_geom_angle_atom_site_label_1
_geom_angle_atom_site_label_2
_geom_angle_atom_site_label_3
_geom_angle
_geom_angle_site_symmetry_1
_geom_angle_site_symmetry_3
_geom_angle_publ_flag
N2 Pt1 C1 98.8(5) . . ?
N2 Pt1 C11 86.3(5) . . ?
C1 Pt1 C11 87.0(5) . . ?
N2 Pt1 N1 78.1(4) . . ?
C1 Pt1 N1 174.4(5) . . ?
C11 Pt1 N1 97.3(5) . . ?
N2 Pt1 Br2 172.5(3) . . ?
C1 Pt1 Br2 88.5(4) . . ?
C11 Pt1 Br2 92.4(4) . . ?
N1 Pt1 Br2 94.8(3) . . ?
N2 Pt1 Br1 89.8(4) . . ?
C1 Pt1 Br1 88.6(4) . . ?
C11 Pt1 Br1 173.7(4) . . ?
N1 Pt1 Br1 86.8(3) . . ?
Br2 Pt1 Br1 92.06(5) . . ?
C18 N1 C22 118.6(12) . . ?
C18 N1 Pt1 127.8(9) . . ?
C22 N1 Pt1 113.5(9) . . ?
C27 N2 C23 118.7(12) . . ?
C27 N2 Pt1 125.4(10) . . ?
C23 N2 Pt1 115.8(9) . . ?
C2 C1 Pt1 124.2(10) . . ?
C2 C1 H1A 106.3 . . ?
Pt1 C1 H1A 106.3 . . ?
C2 C1 H1B 106.3 . . ?
Pt1 C1 H1B 106.3 . . ?
H1A C1 H1B 106.4 . . ?
C3 C2 C5 110.4(13) . . ?
C3 C2 C1 113.4(12) . . ?
C5 C2 C1 111.5(11) . . ?
C3 C2 C4 105.5(11) . . ?
C5 C2 C4 112.4(11) . . ?
C1 C2 C4 103.4(12) . . ?
C2 C3 H3A 109.5 . . ?
C2 C3 H3B 109.5 . . ?
H3A C3 H3B 109.5 . . ?
C2 C3 H3C 109.5 . . ?
H3A C3 H3C 109.5 . . ?
H3B C3 H3C 109.5 . . ?
C2 C4 H4A 109.5 . . ?
C2 C4 H4B 109.5 . . ?
H4A C4 H4B 109.5 . . ?
C2 C4 H4C 109.5 . . ?
H4A C4 H4C 109.5 . . ?
H4B C4 H4C 109.5 . . ?
C10 C5 C6 118.1(13) . . ?
C10 C5 C2 120.7(12) . . ?
C6 C5 C2 121.1(12) . . ?
C7 C6 C5 118.9(13) . . ?
C7 C6 C11 121.1(12) . . ?
C5 C6 C11 119.9(12) . . ?
C8 C7 C6 122.1(13) . . ?
C8 C7 H7 118.9 . . ?
C6 C7 H7 118.9 . . ?
C7 C8 C9 118.6(13) . . ?
C7 C8 H8 120.7 . . ?
C9 C8 H8 120.7 . . ?
C10 C9 C8 119.2(14) . . ?
C10 C9 H9 120.4 . . ?
C8 C9 H9 120.4 . . ?
C9 C10 C5 123.1(14) . . ?
C9 C10 H10 118.4 . . ?
C5 C10 H10 118.4 . . ?
C12 C11 C6 117.0(11) . . ?
C12 C11 Pt1 111.1(8) . . ?
C6 C11 Pt1 113.7(9) . . ?
C12 C11 H11 104.5 . . ?
C6 C11 H11 104.5 . . ?
Pt1 C11 H11 104.5 . . ?
C13 C12 C17 118.0(12) . . ?
C13 C12 C11 118.9(12) . . ?
C17 C12 C11 123.1(12) . . ?
C14 C13 C12 122.1(15) . . ?
C14 C13 H13 119.0 . . ?
C12 C13 H13 119.0 . . ?
C13 C14 C15 119.1(16) . . ?
C13 C14 H14 120.4 . . ?
C15 C14 H14 120.4 . . ?
C16 C15 C14 119.8(15) . . ?
C16 C15 H15 120.1 . . ?
C14 C15 H15 120.1 . . ?
C15 C16 C17 121.1(16) . . ?
C15 C16 H16 119.4 . . ?
C17 C16 H16 119.4 . . ?
C16 C17 C12 119.9(14) . . ?
C16 C17 H17 120.1 . . ?
C12 C17 H17 120.1 . . ?
N1 C18 C19 122.9(13) . . ?
N1 C18 H18 118.5 . . ?
C19 C18 H18 118.5 . . ?
C18 C19 C20 119.3(12) . . ?
C18 C19 H19 120.4 . . ?
C20 C19 H19 120.4 . . ?
C21 C20 C19 116.7(12) . . ?
C21 C20 C28 120.5(12) . . ?
C19 C20 C28 122.8(12) . . ?
C22 C21 C20 121.2(13) . . ?
C22 C21 H21 119.4 . . ?
C20 C21 H21 119.4 . . ?
N1 C22 C21 121.3(12) . . ?
N1 C22 C23 115.2(14) . . ?
C21 C22 C23 123.4(14) . . ?
N2 C23 C24 120.6(12) . . ?
N2 C23 C22 116.2(14) . . ?
C24 C23 C22 123.1(14) . . ?
C23 C24 C25 121.5(14) . . ?
C23 C24 H24 119.3 . . ?
C25 C24 H24 119.3 . . ?
C26 C25 C24 116.2(13) . . ?
C26 C25 C32 124.2(12) . . ?
C24 C25 C32 119.6(13) . . ?
C27 C26 C25 121.0(13) . . ?
C27 C26 H26 119.5 . . ?
C25 C26 H26 119.5 . . ?
N2 C27 C26 122.1(13) . . ?
N2 C27 H27 119.0 . . ?
C26 C27 H27 119.0 . . ?
C20 C28 C31 109.8(12) . . ?
C20 C28 C29 107.6(11) . . ?
C31 C28 C29 109.7(12) . . ?
C20 C28 C30 111.9(11) . . ?
C31 C28 C30 108.9(11) . . ?
C29 C28 C30 109.0(11) . . ?
C28 C29 H29A 109.5 . . ?
C28 C29 H29B 109.5 . . ?
H29A C29 H29B 109.5 . . ?
C28 C29 H29C 109.5 . . ?
H29A C29 H29C 109.5 . . ?
H29B C29 H29C 109.5 . . ?
C28 C30 H30A 109.5 . . ?
C28 C30 H30B 109.5 . . ?
H30A C30 H30B 109.5 . . ?
C28 C30 H30C 109.5 . . ?
H30A C30 H30C 109.5 . . ?
H30B C30 H30C 109.5 . . ?
C28 C31 H31A 109.5 . . ?
C28 C31 H31B 109.5 . . ?
H31A C31 H31B 109.5 . . ?
C28 C31 H31C 109.5 . . ?
H31A C31 H31C 109.5 . . ?
H31B C31 H31C 109.5 . . ?
C25 C32 C33 110.1(13) . . ?
C25 C32 C34 108.9(12) . . ?
C33 C32 C34 110.0(13) . . ?
C25 C32 C35 110.7(12) . . ?
C33 C32 C35 108.5(13) . . ?
C34 C32 C35 108.7(13) . . ?
C32 C33 H33A 109.5 . . ?
C32 C33 H33B 109.5 . . ?
H33A C33 H33B 109.5 . . ?
C32 C33 H33C 109.5 . . ?
H33A C33 H33C 109.5 . . ?
H33B C33 H33C 109.5 . . ?
C32 C34 H34A 109.5 . . ?
C32 C34 H34B 109.5 . . ?
H34A C34 H34B 109.5 . . ?
C32 C34 H34C 109.5 . . ?
H34A C34 H34C 109.5 . . ?
H34B C34 H34C 109.5 . . ?
C32 C35 H35A 109.5 . . ?
C32 C35 H35B 109.5 . . ?
H35A C35 H35B 109.5 . . ?
C32 C35 H35C 109.5 . . ?
H35A C35 H35C 109.5 . . ?
H35B C35 H35C 109.5 . . ?
O1S C1S C2S 122.0(15) . . ?
O1S C1S C3S 120.5(14) . . ?
C2S C1S C3S 117.4(14) . . ?
C1S C2S H2S1 109.5 . . ?
C1S C2S H2S2 109.5 . . ?
H2S1 C2S H2S2 109.5 . . ?
C1S C2S H2S3 109.5 . . ?
H2S1 C2S H2S3 109.5 . . ?
H2S2 C2S H2S3 109.5 . . ?
C1S C3S H3S1 109.5 . . ?
C1S C3S H3S2 109.5 . . ?
H3S1 C3S H3S2 109.5 . . ?
C1S C3S H3S3 109.5 . . ?
H3S1 C3S H3S3 109.5 . . ?
H3S2 C3S H3S3 109.5 . . ?
O2S C4S C5S 121.0(19) . . ?
O2S C4S C6S 123(2) . . ?
C5S C4S C6S 115.9(19) . . ?
C4S C5S H5S1 109.5 . . ?
C4S C5S H5S2 109.5 . . ?
H5S1 C5S H5S2 109.5 . . ?
C4S C5S H5S3 109.5 . . ?
H5S1 C5S H5S3 109.5 . . ?
H5S2 C5S H5S3 109.5 . . ?
C4S C6S H6S1 109.5 . . ?
C4S C6S H6S2 109.5 . . ?
H6S1 C6S H6S2 109.5 . . ?
C4S C6S H6S3 109.5 . . ?
H6S1 C6S H6S3 109.5 . . ?
H6S2 C6S H6S3 109.5 . . ?

loop_
_geom_bond_atom_site_label_1
_geom_bond_atom_site_label_2
_geom_bond_distance
_geom_bond_site_symmetry_2
_geom_bond_publ_flag
Pt1 N2 2.051(11) . ?
Pt1 C1 2.074(13) . ?
Pt1 C11 2.118(14) . ?
Pt1 N1 2.157(11) . ?
Pt1 Br2 2.4431(15) . ?
Pt1 Br1 2.6021(16) . ?
N1 C18 1.337(16) . ?
N1 C22 1.347(18) . ?
N2 C27 1.352(16) . ?
N2 C23 1.364(18) . ?
C1 C2 1.544(19) . ?
C1 H1A 0.9900 . ?
C1 H1B 0.9900 . ?
C2 C3 1.526(19) . ?
C2 C5 1.54(2) . ?
C2 C4 1.547(19) . ?
C3 H3A 0.9800 . ?
C3 H3B 0.9800 . ?
C3 H3C 0.9800 . ?
C4 H4A 0.9800 . ?
C4 H4B 0.9800 . ?
C4 H4C 0.9800 . ?
C5 C10 1.38(2) . ?
C5 C6 1.405(19) . ?
C6 C7 1.394(19) . ?
C6 C11 1.511(19) . ?
C7 C8 1.389(17) . ?
C7 H7 0.9500 . ?
C8 C9 1.39(2) . ?
C8 H8 0.9500 . ?
C9 C10 1.38(2) . ?
C9 H9 0.9500 . ?
C10 H10 0.9500 . ?
C11 C12 1.506(18) . ?
C11 H11 1.0000 . ?
C12 C13 1.389(19) . ?
C12 C17 1.404(18) . ?
C13 C14 1.39(2) . ?
C13 H13 0.9500 . ?
C14 C15 1.39(2) . ?
C14 H14 0.9500 . ?
C15 C16 1.38(2) . ?
C15 H15 0.9500 . ?
C16 C17 1.39(2) . ?
C16 H16 0.9500 . ?
C17 H17 0.9500 . ?
C18 C19 1.382(19) . ?
C18 H18 0.9500 . ?
C19 C20 1.406(19) . ?
C19 H19 0.9500 . ?
C20 C21 1.386(19) . ?
C20 C28 1.526(19) . ?
C21 C22 1.378(19) . ?
C21 H21 0.9500 . ?
C22 C23 1.475(17) . ?
C23 C24 1.39(2) . ?
C24 C25 1.395(18) . ?
C24 H24 0.9500 . ?
C25 C26 1.39(2) . ?
C25 C32 1.53(2) . ?
C26 C27 1.379(19) . ?
C26 H26 0.9500 . ?
C27 H27 0.9500 . ?
C28 C31 1.530(19) . ?
C28 C29 1.54(2) . ?
C28 C30 1.546(18) . ?
C29 H29A 0.9800 . ?
C29 H29B 0.9800 . ?
C29 H29C 0.9800 . ?
C30 H30A 0.9800 . ?
C30 H30B 0.9800 . ?
C30 H30C 0.9800 . ?
C31 H31A 0.9800 . ?
C31 H31B 0.9800 . ?
C31 H31C 0.9800 . ?
C32 C33 1.53(2) . ?
C32 C34 1.54(2) . ?
C32 C35 1.540(19) . ?
C33 H33A 0.9800 . ?
C33 H33B 0.9800 . ?
C33 H33C 0.9800 . ?
C34 H34A 0.9800 . ?
C34 H34B 0.9800 . ?
C34 H34C 0.9800 . ?
C35 H35A 0.9800 . ?
C35 H35B 0.9800 . ?
C35 H35C 0.9800 . ?
O1S C1S 1.207(17) . ?
C1S C2S 1.50(2) . ?
C1S C3S 1.50(2) . ?
C2S H2S1 0.9800 . ?
C2S H2S2 0.9800 . ?
C2S H2S3 0.9800 . ?
C3S H3S1 0.9800 . ?
C3S H3S2 0.9800 . ?
C3S H3S3 0.9800 . ?
O2S C4S 1.19(2) . ?
C4S C5S 1.47(3) . ?
C4S C6S 1.48(3) . ?
C5S H5S1 0.9800 . ?
C5S H5S2 0.9800 . ?
C5S H5S3 0.9800 . ?
C6S H6S1 0.9800 . ?
C6S H6S2 0.9800 . ?
C6S H6S3 0.9800 . ?

loop_
_geom_hbond_atom_site_label_D
_geom_hbond_atom_site_label_H
_geom_hbond_atom_site_label_A
_geom_hbond_distance_DH
_geom_hbond_distance_HA
_geom_hbond_distance_DA
_geom_hbond_angle_DHA
_geom_hbond_site_symmetry_A
C18 H18 Br2 0.95 2.87 3.470(15) 122.4 .
C21 H21 O1S 0.95 2.43 3.368(17) 167.6 2_664
C24 H24 O1S 0.95 2.51 3.440(18) 165.4 2_664
C26 H26 Br1 0.95 3.08 3.864(14) 140.7 3
C3S H3S2 O2S 0.98 2.64 3.43(3) 137.9 .
C5S H5S1 Br1 0.98 3.11 3.96(2) 146.3 2_565
C6S H6S2 Br2 0.98 3.05 3.98(2) 157.3 4_556

loop_
_geom_torsion_atom_site_label_1
_geom_torsion_atom_site_label_2
_geom_torsion_atom_site_label_3
_geom_torsion_atom_site_label_4
_geom_torsion
_geom_torsion_site_symmetry_1
_geom_torsion_site_symmetry_2
_geom_torsion_site_symmetry_3
_geom_torsion_site_symmetry_4
_geom_torsion_publ_flag
Pt1 C1 C2 C3 82.3(14) . . . . ?
Pt1 C1 C2 C5 -42.9(16) . . . . ?
Pt1 C1 C2 C4 -163.9(9) . . . . ?
C3 C2 C5 C10 100.7(15) . . . . ?
C1 C2 C5 C10 -132.4(13) . . . . ?
C4 C2 C5 C10 -16.8(19) . . . . ?
C3 C2 C5 C6 -76.5(16) . . . . ?
C1 C2 C5 C6 50.4(17) . . . . ?
C4 C2 C5 C6 166.0(13) . . . . ?
C10 C5 C6 C7 0(2) . . . . ?
C2 C5 C6 C7 177.7(12) . . . . ?
C10 C5 C6 C11 -175.2(12) . . . . ?
C2 C5 C6 C11 2(2) . . . . ?
C5 C6 C7 C8 -1(2) . . . . ?
C11 C6 C7 C8 174.8(12) . . . . ?
C6 C7 C8 C9 1(2) . . . . ?
C7 C8 C9 C10 0(2) . . . . ?
C8 C9 C10 C5 0(2) . . . . ?
C6 C5 C10 C9 0(2) . . . . ?
C2 C5 C10 C9 -177.3(14) . . . . ?
C7 C6 C11 C12 -5.2(19) . . . . ?
C5 C6 C11 C12 170.3(12) . . . . ?
C7 C6 C11 Pt1 126.4(12) . . . . ?
C5 C6 C11 Pt1 -58.0(15) . . . . ?
C6 C11 C12 C13 -117.5(14) . . . . ?
Pt1 C11 C12 C13 109.7(12) . . . . ?
C6 C11 C12 C17 62.7(17) . . . . ?
Pt1 C11 C12 C17 -70.2(14) . . . . ?
C17 C12 C13 C14 -3(2) . . . . ?
C11 C12 C13 C14 177.7(12) . . . . ?
C12 C13 C14 C15 1(2) . . . . ?
C13 C14 C15 C16 1(2) . . . . ?
C14 C15 C16 C17 -2(2) . . . . ?
C15 C16 C17 C12 1(2) . . . . ?
C13 C12 C17 C16 1.3(19) . . . . ?
C11 C12 C17 C16 -178.8(13) . . . . ?
C22 N1 C18 C19 0(2) . . . . ?
Pt1 N1 C18 C19 -174.6(11) . . . . ?
N1 C18 C19 C20 2(2) . . . . ?
C18 C19 C20 C21 -2(2) . . . . ?
C18 C19 C20 C28 175.5(13) . . . . ?
C19 C20 C21 C22 1(2) . . . . ?
C28 C20 C21 C22 -176.5(14) . . . . ?
C18 N1 C22 C21 -1(2) . . . . ?
Pt1 N1 C22 C21 174.2(12) . . . . ?
C18 N1 C22 C23 176.0(14) . . . . ?
Pt1 N1 C22 C23 -8.4(19) . . . . ?
C20 C21 C22 N1 0(2) . . . . ?
C20 C21 C22 C23 -176.6(15) . . . . ?
C27 N2 C23 C24 1(2) . . . . ?
Pt1 N2 C23 C24 -176.4(11) . . . . ?
C27 N2 C23 C22 -175.5(14) . . . . ?
Pt1 N2 C23 C22 7(2) . . . . ?
N1 C22 C23 N2 1(2) . . . . ?
C21 C22 C23 N2 178.5(13) . . . . ?
N1 C22 C23 C24 -175.1(13) . . . . ?
C21 C22 C23 C24 2(3) . . . . ?
N2 C23 C24 C25 0(2) . . . . ?
C22 C23 C24 C25 176.0(16) . . . . ?
C23 C24 C25 C26 -1(2) . . . . ?
C23 C24 C25 C32 -178.3(14) . . . . ?
C24 C25 C26 C27 1(2) . . . . ?
C32 C25 C26 C27 178.5(14) . . . . ?
C23 N2 C27 C26 -1(2) . . . . ?
Pt1 N2 C27 C26 176.6(11) . . . . ?
C25 C26 C27 N2 -1(2) . . . . ?
C21 C20 C28 C31 -48.6(17) . . . . ?
C19 C20 C28 C31 133.7(14) . . . . ?
C21 C20 C28 C29 70.7(16) . . . . ?
C19 C20 C28 C29 -107.0(15) . . . . ?
C21 C20 C28 C30 -169.7(13) . . . . ?
C19 C20 C28 C30 12.6(19) . . . . ?
C26 C25 C32 C33 126.5(15) . . . . ?
C24 C25 C32 C33 -56.4(18) . . . . ?
C26 C25 C32 C34 -112.8(16) . . . . ?
C24 C25 C32 C34 64.3(18) . . . . ?
C26 C25 C32 C35 7(2) . . . . ?
C24 C25 C32 C35 -176.3(14) . . . . ?
